data_2207661
loop_
_publ_author_name
'Zang, Hong-Jun'
'Guo, Ming-Lin'
'Cheng, Bo-Wen'
'Ren, Yuan-Lin'

_publ_section_title
;<i>N</i>-(3-Nitrophenyl)-1-oxo-2,6,7-trioxa-1-phosphabicyclo[2.2.2]octane-4-carboxamide
 dimethylformamide solvate
;
_journal_coeditor_code SU6238
_journal_issue 12
_journal_name_full 'Acta Crystallographica Section E'
_journal_page_first o4195
_journal_page_last o4197
_journal_paper_doi 10.1107/S1600536805037311
_journal_volume 61
_journal_year 2005
_chemical_formula_iupac 'C11 H11 N2 O7 P, C3 H7 N O'
_chemical_formula_moiety 'C11 H11 N2 O7 P, C3 H7 N O'
_chemical_formula_sum 'C14 H18 N3 O8 P'
_chemical_formula_weight 387.28
_chemical_name_systematic
;N-(3-Nitrophenyl)-1-oxo-2,6,7-trioxa-1-phosphabicyclo[2.2.2]octane-4-carboxamide
dimethylformamide
 solvate
;
_space_group_IT_number 11
_symmetry_cell_setting monoclinic
_symmetry_space_group_name_Hall '-P 2yb'
_symmetry_space_group_name_H-M 'P 1 21/m 1'
_atom_sites_solution_hydrogens geom
_atom_sites_solution_primary direct
_atom_sites_solution_secondary difmap
_audit_creation_method SHELXL-97
_cell_angle_alpha 90.00
_cell_angle_beta 114.344(3)
_cell_angle_gamma 90.00
_cell_formula_units_Z 2
_cell_length_a 11.052(2)
_cell_length_b 6.7210(15)
_cell_length_c 13.204(3)
_cell_measurement_reflns_used 1715
_cell_measurement_temperature 294(2)
_cell_measurement_theta_max 25.02
_cell_measurement_theta_min 3.13
_cell_volume 893.6(3)
_computing_cell_refinement 'SAINT (Bruker, 1997)'
_computing_data_collection 'SMART (Bruker, 1997)'
_computing_data_reduction SAINT
_computing_molecular_graphics SHELXTL
_computing_publication_material SHELXTL
_computing_structure_refinement SHELXTL
_computing_structure_solution 'SHELXTL (Bruker, 2000)'
_diffrn_ambient_temperature 294(2)
_diffrn_measured_fraction_theta_full 0.999
_diffrn_measured_fraction_theta_max 0.999
_diffrn_measurement_device_type 'Bruker SMART CCD area-detector'
_diffrn_measurement_method '\f and \w'
_diffrn_radiation_monochromator graphite
_diffrn_radiation_source 'fine-focus sealed tube'
_diffrn_radiation_type MoK\a
_diffrn_radiation_wavelength 0.71073
_diffrn_reflns_av_R_equivalents 0.0252
_diffrn_reflns_av_sigmaI/netI 0.0301
_diffrn_reflns_limit_h_max 13
_diffrn_reflns_limit_h_min -12
_diffrn_reflns_limit_k_max 8
_diffrn_reflns_limit_k_min -6
_diffrn_reflns_limit_l_max 15
_diffrn_reflns_limit_l_min -16
_diffrn_reflns_number 5100
_diffrn_reflns_theta_full 26.42
_diffrn_reflns_theta_max 26.42
_diffrn_reflns_theta_min 1.69
_diffrn_standards_decay_% 0
_diffrn_standards_number 0
_exptl_absorpt_coefficient_mu 0.202
_exptl_absorpt_correction_T_max 0.962
_exptl_absorpt_correction_T_min 0.951
_exptl_absorpt_correction_type multi-scan
_exptl_absorpt_process_details '(SADABS; Sheldrick, 1996)'
_exptl_crystal_colour Yellow
_exptl_crystal_density_diffrn 1.439
_exptl_crystal_density_method 'not measured'
_exptl_crystal_description Prism
_exptl_crystal_F_000 404
_exptl_crystal_size_max 0.26
_exptl_crystal_size_mid 0.22
_exptl_crystal_size_min 0.20
_refine_diff_density_max 0.229
_refine_diff_density_min -0.261
_refine_ls_extinction_coef 0.061(6)
_refine_ls_extinction_expression Fc^*^=kFc[1+0.001xFc^2^\l^3^/sin(2\q)]^-1/4^
_refine_ls_extinction_method SHELXL97
_refine_ls_goodness_of_fit_ref 1.007
_refine_ls_hydrogen_treatment mixed
_refine_ls_matrix_type full
_refine_ls_number_parameters 157
_refine_ls_number_reflns 2006
_refine_ls_number_restraints 0
_refine_ls_restrained_S_all 1.007
_refine_ls_R_factor_all 0.0704
_refine_ls_R_factor_gt 0.0427
_refine_ls_shift/su_max 0.001
_refine_ls_shift/su_mean 0.000
_refine_ls_structure_factor_coef Fsqd
_refine_ls_weighting_details 'calc w = 1/[\s^2^(Fo^2^)+(0.0619P)^2^+0.2629P] where P = (Fo^2^+2Fc^2^)/3'
_refine_ls_weighting_scheme calc
_refine_ls_wR_factor_gt 0.1093
_refine_ls_wR_factor_ref 0.1281
_reflns_number_gt 1335
_reflns_number_total 2006
_reflns_threshold_expression I>2\s
_cod_data_source_file su6238.cif
_cod_data_source_block I
_cod_original_sg_symbol_H-M 'P 21/m'
_cod_database_code 2207661

loop_
_symmetry_equiv_pos_as_xyz
'x, y, z'
'-x, y+1/2, -z'
'-x, -y, -z'
'x, -y-1/2, z'

loop_
_atom_site_label
_atom_site_fract_x
_atom_site_fract_y
_atom_site_fract_z
_atom_site_U_iso_or_equiv
_atom_site_adp_type
_atom_site_calc_flag
_atom_site_refinement_flags
_atom_site_occupancy
_atom_site_type_symbol
P1 0.29102(9) 0.2500 0.64612(6) 0.0616(3) Uani d S 1 P
O1 0.1862(3) 0.2500 0.53511(19) 0.0904(9) Uani d S 1 O
O2 0.2420(2) 0.2500 0.74101(16) 0.0659(7) Uani d S 1 O
O3 0.38695(16) 0.4327(3) 0.67331(12) 0.0809(6) Uani d . 1 O
O5 0.55676(18) 0.2500 1.04475(14) 0.0529(6) Uani d S 1 O
O6 1.1947(3) 0.2500 1.0623(3) 0.1047(11) Uani d S 1 O
O7 1.2990(2) 0.2500 1.2386(2) 0.0851(8) Uani d S 1 O
N1 0.7166(2) 0.2500 0.97925(19) 0.0491(6) Uani d S 1 N
N2 1.1963(3) 0.2500 1.1541(3) 0.0665(8) Uani d S 1 N
C1 0.4937(2) 0.4348(3) 0.78379(15) 0.0490(5) Uani d . 1 C
H1C 0.4878 0.5540 0.8230 0.059 Uiso calc R 1 H
H1D 0.5787 0.4355 0.7786 0.059 Uiso calc R 1 H
C3 0.3466(3) 0.2500 0.8533(2) 0.0457(7) Uani d S 1 C
H3A 0.3384 0.1331 0.8931 0.055 Uiso calc PR 0.50 H
H3B 0.3384 0.3669 0.8931 0.055 Uiso calc PR 0.50 H
C4 0.4829(2) 0.2500 0.8475(2) 0.0377(6) Uani d S 1 C
C5 0.5893(3) 0.2500 0.9673(2) 0.0393(6) Uani d S 1 C
C6 0.8331(3) 0.2500 1.0800(2) 0.0435(7) Uani d S 1 C
C7 0.8337(3) 0.2500 1.1853(2) 0.0510(7) Uani d S 1 C
H7 0.7539 0.2500 1.1932 0.061 Uiso calc SR 1 H
C8 0.9530(3) 0.2500 1.2787(2) 0.0583(8) Uani d S 1 C
H8 0.9521 0.2500 1.3488 0.070 Uiso calc SR 1 H
C9 1.0719(3) 0.2500 1.2700(2) 0.0541(8) Uani d S 1 C
H9 1.1517 0.2500 1.3329 0.065 Uiso calc SR 1 H
C10 1.0695(3) 0.2500 1.1656(3) 0.0505(7) Uani d S 1 C
C11 0.9534(3) 0.2500 1.0698(2) 0.0482(7) Uani d S 1 C
H11 0.9556 0.2500 1.0002 0.058 Uiso calc SR 1 H
O8 0.7895(2) 0.2500 0.79608(18) 0.0744(7) Uani d S 1 O
N3 0.8057(3) 0.2500 0.6311(2) 0.0586(7) Uani d S 1 N
C12 0.8541(3) 0.2500 0.7396(3) 0.0570(8) Uani d S 1 C
H12 0.9461 0.2500 0.7776 0.068 Uiso calc SR 1 H
C13 0.6638(4) 0.2500 0.5664(3) 0.1112(18) Uani d S 1 C
H13A 0.6439 0.3086 0.4950 0.167 Uiso calc PR 0.50 H
H13B 0.6217 0.3257 0.6046 0.167 Uiso calc PR 0.50 H
H13C 0.6314 0.1157 0.5568 0.167 Uiso calc PR 0.50 H
C14 0.8901(4) 0.2500 0.5707(3) 0.0872(13) Uani d S 1 C
H14A 0.8579 0.1532 0.5121 0.131 Uiso calc PR 0.50 H
H14B 0.9794 0.2174 0.6207 0.131 Uiso calc PR 0.50 H
H14C 0.8885 0.3795 0.5395 0.131 Uiso calc PR 0.50 H
H1 0.734(3) 0.2500 0.919(3) 0.065(10) Uiso d S 1 H

loop_
_atom_site_aniso_label
_atom_site_aniso_U_11
_atom_site_aniso_U_22
_atom_site_aniso_U_33
_atom_site_aniso_U_12
_atom_site_aniso_U_13
_atom_site_aniso_U_23
P1 0.0572(5) 0.0804(7) 0.0349(4) 0.000 0.0068(4) 0.000
O1 0.0737(16) 0.134(2) 0.0426(13) 0.000 0.0024(12) 0.000
O2 0.0441(11) 0.1014(18) 0.0414(11) 0.000 0.0069(9) 0.000
O3 0.0761(11) 0.0922(13) 0.0500(9) -0.0135(10) 0.0015(8) 0.0320(9)
O5 0.0485(11) 0.0804(15) 0.0324(10) 0.000 0.0193(9) 0.000
O6 0.0674(17) 0.165(3) 0.099(2) 0.000 0.0519(17) 0.000
O7 0.0409(13) 0.0899(19) 0.111(2) 0.000 0.0173(14) 0.000
N1 0.0404(13) 0.0776(18) 0.0305(12) 0.000 0.0158(10) 0.000
N2 0.0512(17) 0.0638(18) 0.087(2) 0.000 0.0314(17) 0.000
C1 0.0560(12) 0.0493(12) 0.0400(10) -0.0024(10) 0.0182(9) 0.0022(9)
C3 0.0417(14) 0.0560(17) 0.0358(14) 0.000 0.0123(12) 0.000
C4 0.0406(14) 0.0438(15) 0.0291(12) 0.000 0.0146(11) 0.000
C5 0.0461(15) 0.0411(15) 0.0316(13) 0.000 0.0171(12) 0.000
C6 0.0423(15) 0.0495(16) 0.0379(14) 0.000 0.0155(12) 0.000
C7 0.0462(16) 0.070(2) 0.0358(14) 0.000 0.0162(12) 0.000
C8 0.0554(18) 0.078(2) 0.0352(15) 0.000 0.0126(14) 0.000
C9 0.0457(16) 0.0601(19) 0.0429(16) 0.000 0.0046(13) 0.000
C10 0.0409(15) 0.0446(16) 0.0644(19) 0.000 0.0203(14) 0.000
C11 0.0457(16) 0.0556(18) 0.0443(15) 0.000 0.0196(13) 0.000
O8 0.0830(16) 0.105(2) 0.0506(13) 0.000 0.0425(13) 0.000
N3 0.0668(17) 0.0735(19) 0.0462(14) 0.000 0.0341(13) 0.000
C12 0.0613(19) 0.061(2) 0.0515(18) 0.000 0.0259(16) 0.000
C13 0.076(3) 0.199(6) 0.053(2) 0.000 0.021(2) 0.000
C14 0.105(3) 0.107(3) 0.081(3) 0.000 0.070(2) 0.000

loop_
_atom_type_symbol
_atom_type_description
_atom_type_scat_dispersion_real
_atom_type_scat_dispersion_imag
_atom_type_scat_source
C C 0.0033 0.0016 'International Tables Vol C Tables 4.2.6.8 and 6.1.1.4'
H H 0.0000 0.0000 'International Tables Vol C Tables 4.2.6.8 and 6.1.1.4'
N N 0.0061 0.0033 'International Tables Vol C Tables 4.2.6.8 and 6.1.1.4'
O O 0.0106 0.0060 'International Tables Vol C Tables 4.2.6.8 and 6.1.1.4'
P P 0.1023 0.0942 'International Tables Vol C Tables 4.2.6.8 and 6.1.1.4'

loop_
_geom_angle_atom_site_label_1
_geom_angle_atom_site_label_2
_geom_angle_atom_site_label_3
_geom_angle_site_symmetry_1
_geom_angle_site_symmetry_3
_geom_angle
_geom_angle_publ_flag
O1 P1 O2 . . 114.63(14) y
O1 P1 O3 . . 114.62(8) y
O2 P1 O3 . . 104.07(9) y
O1 P1 O3 . 4_565 114.62(8) ?
O2 P1 O3 . 4_565 104.07(9) ?
O3 P1 O3 . 4_565 103.45(15) y
C3 O2 P1 . . 115.21(17) y
C1 O3 P1 . . 115.58(13) y
C5 N1 C6 . . 127.5(2) ?
C5 N1 H1 . . 120(2) ?
C6 N1 H1 . . 113(2) ?
O6 N2 O7 . . 122.8(3) ?
O6 N2 C10 . . 119.0(3) ?
O7 N2 C10 . . 118.2(3) ?
O3 C1 C4 . . 109.25(17) ?
O3 C1 H1C . . 109.8 ?
C4 C1 H1C . . 109.8 ?
O3 C1 H1D . . 109.8 ?
C4 C1 H1D . . 109.8 ?
H1C C1 H1D . . 108.3 ?
O2 C3 C4 . . 109.3(2) ?
O2 C3 H3A . . 109.8 ?
C4 C3 H3A . . 109.8 ?
O2 C3 H3B . . 109.8 ?
C4 C3 H3B . . 109.8 ?
H3A C3 H3B . . 108.3 ?
C1 C4 C1 4_565 . 108.3(2) ?
C1 C4 C5 4_565 . 111.47(14) ?
C1 C4 C5 . . 111.47(14) ?
C1 C4 C3 4_565 . 109.06(15) ?
C1 C4 C3 . . 109.06(14) ?
C5 C4 C3 . . 107.4(2) ?
O5 C5 N1 . . 123.8(2) ?
O5 C5 C4 . . 120.0(2) ?
N1 C5 C4 . . 116.1(2) ?
C7 C6 C11 . . 119.2(3) ?
C7 C6 N1 . . 124.5(2) ?
C11 C6 N1 . . 116.3(2) ?
C8 C7 C6 . . 120.1(3) ?
C8 C7 H7 . . 120.0 ?
C6 C7 H7 . . 120.0 ?
C9 C8 C7 . . 121.4(3) ?
C9 C8 H8 . . 119.3 ?
C7 C8 H8 . . 119.3 ?
C8 C9 C10 . . 117.7(3) ?
C8 C9 H9 . . 121.1 ?
C10 C9 H9 . . 121.1 ?
C9 C10 C11 . . 123.2(3) ?
C9 C10 N2 . . 118.8(3) ?
C11 C10 N2 . . 118.1(3) ?
C10 C11 C6 . . 118.4(3) ?
C10 C11 H11 . . 120.8 ?
C6 C11 H11 . . 120.8 ?
C12 N3 C13 . . 120.1(3) ?
C12 N3 C14 . . 122.4(3) ?
C13 N3 C14 . . 117.5(3) ?
O8 C12 N3 . . 126.1(3) ?
O8 C12 H12 . . 116.9 ?
N3 C12 H12 . . 116.9 ?
N3 C13 H13A . . 109.5 ?
N3 C13 H13B . . 109.5 ?
H13A C13 H13B . . 109.5 ?
N3 C13 H13C . . 109.5 ?
H13A C13 H13C . . 109.5 ?
H13B C13 H13C . . 109.5 ?
N3 C14 H14A . . 109.5 ?
N3 C14 H14B . . 109.5 ?
H14A C14 H14B . . 109.5 ?
N3 C14 H14C . . 109.5 ?
H14A C14 H14C . . 109.5 ?
H14B C14 H14C . . 109.5 ?

loop_
_geom_bond_atom_site_label_1
_geom_bond_atom_site_label_2
_geom_bond_site_symmetry_2
_geom_bond_distance
_geom_bond_publ_flag
P1 O1 . 1.446(2) y
P1 O2 . 1.557(2) y
P1 O3 . 1.5646(18) y
P1 O3 4_565 1.5646(18) ?
O2 C3 . 1.457(3) ?
O3 C1 . 1.450(2) ?
O5 C5 . 1.217(3) ?
O6 N2 . 1.204(4) ?
O7 N2 . 1.221(4) ?
N1 C5 . 1.349(4) ?
N1 C6 . 1.420(3) ?
N1 H1 . 0.90(3) ?
N2 C10 . 1.471(4) ?
C1 C4 . 1.532(2) ?
C1 H1C . 0.9700 ?
C1 H1D . 0.9700 ?
C3 C4 . 1.540(4) ?
C3 H3A . 0.9700 ?
C3 H3B . 0.9700 ?
C4 C1 4_565 1.532(2) ?
C4 C5 . 1.533(3) ?
C6 C7 . 1.388(4) ?
C6 C11 . 1.390(4) ?
C7 C8 . 1.385(4) ?
C7 H7 . 0.9300 ?
C8 C9 . 1.365(4) ?
C8 H8 . 0.9300 ?
C9 C10 . 1.368(4) ?
C9 H9 . 0.9300 ?
C10 C11 . 1.381(4) ?
C11 H11 . 0.9300 ?
O8 C12 . 1.226(4) ?
N3 C12 . 1.307(4) ?
N3 C13 . 1.445(5) ?
N3 C14 . 1.455(4) ?
C12 H12 . 0.9300 ?
C13 H13A . 0.9600 ?
C13 H13B . 0.9600 ?
C13 H13C . 0.9600 ?
C14 H14A . 0.9600 ?
C14 H14B . 0.9600 ?
C14 H14C . 0.9600 ?

loop_
_geom_hbond_atom_site_label_D
_geom_hbond_atom_site_label_H
_geom_hbond_atom_site_label_A
_geom_hbond_site_symmetry_A
_geom_hbond_distance_DH
_geom_hbond_distance_HA
_geom_hbond_distance_DA
_geom_hbond_angle_DHA
N1 H1 O8 . 0.90(3) 1.95(3) 2.847(3) 175(3)
C1 H1C O5 2_657 0.97 2.40 3.311(3) 157
C1 H1D O8 . 0.97 2.57 3.439(3) 149
C1 H1D O7 2_757 0.97 2.57 3.222(3) 125
C7 H7 O5 . 0.93 2.25 2.851(3) 122
C9 H9 O1 1_656 0.93 2.54 3.194(4) 128
C11 H11 O8 . 0.93 2.56 3.309(4) 138

loop_
_geom_torsion_atom_site_label_1
_geom_torsion_atom_site_label_2
_geom_torsion_atom_site_label_3
_geom_torsion_atom_site_label_4
_geom_torsion_site_symmetry_1
_geom_torsion_site_symmetry_4
_geom_torsion
O1 P1 O2 C3 . . 180.0
O3 P1 O2 C3 . . -54.03(7)
O3 P1 O2 C3 4_565 . 54.03(7)
O1 P1 O3 C1 . . -179.38(17)
O2 P1 O3 C1 . . 54.65(18)
O3 P1 O3 C1 4_565 . -53.9(2)
P1 O3 C1 C4 . . -0.4(2)
P1 O2 C3 C4 . . 0.0
O3 C1 C4 C1 . 4_565 59.9(3)
O3 C1 C4 C5 . . -177.05(17)
O3 C1 C4 C3 . . -58.7(2)
O2 C3 C4 C1 . 4_565 -59.07(14)
O2 C3 C4 C1 . . 59.07(14)
O2 C3 C4 C5 . . 180.0000(10)
C6 N1 C5 O5 . . 0.0000(10)
C6 N1 C5 C4 . . 180.0000(10)
C1 C4 C5 O5 4_565 . -119.40(15)
C1 C4 C5 O5 . . 119.40(15)
C3 C4 C5 O5 . . 0.0000(10)
C1 C4 C5 N1 4_565 . 60.60(15)
C1 C4 C5 N1 . . -60.60(15)
C3 C4 C5 N1 . . 180.0000(10)
C5 N1 C6 C7 . . 0.000(2)
C5 N1 C6 C11 . . 180.0000(10)
C11 C6 C7 C8 . . 0.000(2)
N1 C6 C7 C8 . . 180.000(2)
C6 C7 C8 C9 . . 0.000(2)
C7 C8 C9 C10 . . 0.000(2)
C8 C9 C10 C11 . . 0.000(3)
C8 C9 C10 N2 . . 180.000(2)
O6 N2 C10 C9 . . 180.000(2)
O7 N2 C10 C9 . . 0.000(3)
O6 N2 C10 C11 . . 0.000(3)
O7 N2 C10 C11 . . 180.000(2)
C9 C10 C11 C6 . . 0.000(2)
N2 C10 C11 C6 . . 180.000(2)
C7 C6 C11 C10 . . 0.000(2)
N1 C6 C11 C10 . . 180.000(2)
C13 N3 C12 O8 . . 0.000(2)
C14 N3 C12 O8 . . 180.0000(10)
